data_7156349
loop_
_publ_author_name
'Butler, Nicholas M.'
'Hendra, Rudi'
'Bremner, John B.'
'Willis, Anthony C.'
'Lucantoni, Leonardo'
'Avery, Vicky M.'
'Keller, Paul A.'

_publ_section_title
;
 Cascade reactions of indigo with oxiranes and aziridines: efficient
 access to dihydropyrazinodiindoles and spiro-oxazocinodiindoles.
;
_journal_issue 33
_journal_name_full 'Organic &amp; biomolecular chemistry'
_journal_page_first 6006
_journal_page_last 6016
_journal_paper_doi 10.1039/c8ob00865e
_journal_volume 16
_journal_year 2018
_chemical_compound_source ' from U of Wollongong'
_chemical_formula_moiety 'C23 H18 N2 O6'
_chemical_formula_sum 'C23 H18 N2 O6'
_chemical_formula_weight 418.41
_space_group_IT_number 15
_space_group_name_Hall '-C 2yc'
_space_group_name_H-M_alt 'C 1 2/c 1'
_symmetry_cell_setting monoclinic
_symmetry_space_group_name_Hall '-C 2yc'
_symmetry_space_group_name_H-M 'C 1 2/c 1'
_atom_sites_solution_hydrogens difmap
_atom_sites_solution_primary direct
_audit_creation_date 16-03-02
_audit_creation_method CRYSTALS_ver_14.40
_audit_update_record
;
2017-12-10 deposited with the CCDC.
2018-07-16 downloaded from the CCDC.
;
_cell_angle_alpha 90
_cell_angle_beta 90.165(3)
_cell_angle_gamma 90
_cell_formula_units_Z 8
_cell_length_a 23.9584(7)
_cell_length_b 9.6484(3)
_cell_length_c 16.0090(6)
_cell_measurement_reflns_used 15550
_cell_measurement_temperature 150
_cell_measurement_theta_max 29
_cell_measurement_theta_min 2
_cell_volume 3700.6(2)
_computing_cell_refinement 'CrysAlisPro (Agilent Technologies, 2015)'
_computing_data_collection
;
CrysAlisPro, Agilent Technologies,
Version 1.171.37.35h (release 09-02-2015 CrysAlis171 .NET)
(compiled Feb 9 2015,16:26:32)
;
_computing_data_reduction 'CrysAlisPro (Agilent Technologies, 2015)'
_computing_molecular_graphics 'PLATON (Spek, 2008)'
_computing_publication_material 'CRYSTALS (Betteridge et al., 2003)'
_computing_structure_refinement 'CRYSTALS (Betteridge et al., 2003)'
_computing_structure_solution 'SIR92 (Altomare et al., 1994)'
_diffrn_ambient_temperature 150
_diffrn_measured_fraction_theta_full 0.998
_diffrn_measured_fraction_theta_max 0.931
_diffrn_measurement_device Area
_diffrn_measurement_device_type 'SuperNova, Dual, Cu at zero, EosS2'
_diffrn_measurement_method \w
_diffrn_radiation_monochromator mirror
_diffrn_radiation_source 'Supermova (Mo) X-ray Source'
_diffrn_radiation_type 'Mo K\a'
_diffrn_radiation_wavelength 0.71073
_diffrn_reflns_av_R_equivalents 0.048
_diffrn_reflns_limit_h_max 30
_diffrn_reflns_limit_h_min -32
_diffrn_reflns_limit_k_max 13
_diffrn_reflns_limit_k_min -13
_diffrn_reflns_limit_l_max 21
_diffrn_reflns_limit_l_min -21
_diffrn_reflns_number 39146
_diffrn_reflns_theta_full 27.572
_diffrn_reflns_theta_max 29.364
_diffrn_reflns_theta_min 2.276
_diffrn_standards_number 0
_exptl_absorpt_coefficient_mu 0.110
_exptl_absorpt_correction_T_max 1.00
_exptl_absorpt_correction_T_min 0.61
_exptl_absorpt_correction_type multi-scan
_exptl_absorpt_process_details
;
CrysAlisPro, Agilent Technologies,
Version 1.171.37.35h (release 09-02-2015 CrysAlis171 .NET)
(compiled Feb 9 2015,16:26:32)
Empirical absorption correction using spherical harmonics,
 implemented in SCALE3 ABSPACK scaling algorithm.
;
_exptl_crystal_colour orange
_exptl_crystal_density_diffrn 1.502
_exptl_crystal_density_method 'not measured'
_exptl_crystal_description plate
_exptl_crystal_F_000 1744
_exptl_crystal_size_max 0.444
_exptl_crystal_size_mid 0.258
_exptl_crystal_size_min 0.035
_refine_diff_density_max 0.26
_refine_diff_density_min -0.20
_refine_ls_extinction_method None
_refine_ls_goodness_of_fit_ref 1.0328
_refine_ls_hydrogen_treatment constr
_refine_ls_matrix_type full
_refine_ls_number_parameters 281
_refine_ls_number_reflns 4734
_refine_ls_number_restraints 0
_refine_ls_R_factor_all 0.0474
_refine_ls_R_factor_gt 0.0443
_refine_ls_shift/su_max 0.0019217
_refine_ls_shift/su_mean 0.0004532
_refine_ls_structure_factor_coef Fsqd
_refine_ls_weighting_details
;
 Method= Modified Sheldrick 
 w=1/[\s^2^(F^2^) + ( 0.05P)^2^ + 4.28P] 
 ,where P=(max(Fo^2^,0) + 2Fc^2^)/3 
;
_refine_ls_weighting_scheme calc
_refine_ls_wR_factor_all 0.1093
_refine_ls_wR_factor_gt 0.1074
_refine_ls_wR_factor_ref 0.1093
_reflns_limit_h_max 32
_reflns_limit_h_min -32
_reflns_limit_k_max 13
_reflns_limit_k_min 0
_reflns_limit_l_max 21
_reflns_limit_l_min 0
_reflns_number_gt 4495
_reflns_number_total 4736
_reflns_threshold_expression I>2.0\s(I)
_oxford_diffrn_Wilson_B_factor 1.85
_oxford_diffrn_Wilson_scale 0.50
_oxford_refine_ls_r_factor_ref 0.0474
_oxford_refine_ls_scale 1.325(6)
_oxford_reflns_number_all 4734
_oxford_reflns_threshold_expression_ref I>-10.0\s(I)
_oxford_structure_analysis_title 'Z:\kel1602SNM\Tony_kel1602SNM_da At 12: 1 on'
_cod_data_source_file c8ob00865e2.cif
_cod_data_source_block kel1602SNM
_cod_depositor_comments 'Adding full bibliography for 7156347--7156351.cif.'
_cod_original_sg_symbol_H-M 'C 1 2/c 1 '
_cod_database_code 7156349

loop_
_symmetry_equiv_pos_as_xyz
x,y,z
-x,-y,-z
x+1/2,y+1/2,z
-x+1/2,-y+1/2,-z
-x,y,-z+1/2
x,-y,z+1/2
-x+1/2,y+1/2,-z+1/2
x+1/2,-y+1/2,z+1/2

loop_
_atom_site_label
_atom_site_type_symbol
_atom_site_fract_x
_atom_site_fract_y
_atom_site_fract_z
_atom_site_U_iso_or_equiv
_atom_site_occupancy
_atom_site_adp_type
_atom_site_refinement_flags_posn
O1 O 0.30775(6) 0.37246(14) 0.38227(11) 0.0261 1.0000 Uani .
O2 O 0.36688(5) 0.91491(14) 0.41143(9) 0.0194 1.0000 Uani .
O3 O 0.36726(6) 0.84172(14) 0.27673(9) 0.0215 1.0000 Uani .
O4 O 0.14114(5) 0.52449(13) 0.38497(9) 0.0217 1.0000 Uani .
O5 O 0.13136(6) 0.31618(15) 0.44227(10) 0.0274 1.0000 Uani .
O6 O 0.05589(6) 0.43044(17) 0.39574(12) 0.0358 1.0000 Uani .
N1 N 0.41628(6) 0.62321(17) 0.38681(12) 0.0239 1.0000 Uani .
N2 N 0.26237(6) 0.68356(15) 0.38433(10) 0.0170 1.0000 Uani .
C1 C 0.35830(7) 0.59218(19) 0.39013(13) 0.0201 1.0000 Uani .
C2 C 0.35128(8) 0.43874(19) 0.38461(13) 0.0206 1.0000 Uani .
C3 C 0.40853(7) 0.3863(2) 0.37586(14) 0.0220 1.0000 Uani .
C4 C 0.42738(8) 0.2516(2) 0.36489(14) 0.0263 1.0000 Uani .
C5 C 0.48407(9) 0.2303(2) 0.35634(16) 0.0305 1.0000 Uani .
C6 C 0.52077(8) 0.3428(2) 0.35926(16) 0.0320 1.0000 Uani .
C7 C 0.50265(8) 0.4780(2) 0.37191(16) 0.0308 1.0000 Uani .
C8 C 0.44518(7) 0.4985(2) 0.37937(14) 0.0225 1.0000 Uani .
C9 C 0.31969(7) 0.69355(18) 0.37867(12) 0.0179 1.0000 Uani .
C10 C 0.33500(7) 0.84268(19) 0.35077(12) 0.0168 1.0000 Uani .
C11 C 0.27851(7) 0.90693(19) 0.33930(12) 0.0176 1.0000 Uani .
C12 C 0.26442(8) 1.04175(19) 0.31749(12) 0.0210 1.0000 Uani .
C13 C 0.20833(9) 1.0774(2) 0.31554(13) 0.0247 1.0000 Uani .
C14 C 0.16785(8) 0.9802(2) 0.33573(14) 0.0275 1.0000 Uani .
C15 C 0.18161(8) 0.8447(2) 0.35859(14) 0.0248 1.0000 Uani .
C16 C 0.23762(7) 0.81048(19) 0.36032(12) 0.0181 1.0000 Uani .
C17 C 0.44028(8) 0.7412(2) 0.43167(14) 0.0249 1.0000 Uani .
C18 C 0.42429(8) 0.8799(2) 0.39324(13) 0.0218 1.0000 Uani .
C19 C 0.42397(8) 0.8782(2) 0.29856(14) 0.0242 1.0000 Uani .
C20 C 0.23363(7) 0.58797(19) 0.44025(12) 0.0174 1.0000 Uani .
C21 C 0.19846(7) 0.47553(19) 0.39866(12) 0.0176 1.0000 Uani .
C22 C 0.18921(8) 0.35123(19) 0.45621(13) 0.0209 1.0000 Uani .
C23 C 0.10519(8) 0.4244(2) 0.40692(13) 0.0243 1.0000 Uani .
H41 H 0.4023 0.1751 0.3637 0.0314 1.0000 Uiso R
H51 H 0.4993 0.1402 0.3490 0.0372 1.0000 Uiso R
H61 H 0.5596 0.3259 0.3525 0.0378 1.0000 Uiso R
H71 H 0.5287 0.5509 0.3757 0.0366 1.0000 Uiso R
H121 H 0.2918 1.1069 0.3048 0.0248 1.0000 Uiso R
H131 H 0.1974 1.1689 0.3001 0.0288 1.0000 Uiso R
H141 H 0.1304 1.0076 0.3323 0.0330 1.0000 Uiso R
H151 H 0.1540 0.7800 0.3712 0.0295 1.0000 Uiso R
H171 H 0.4811 0.7341 0.4275 0.0296 1.0000 Uiso R
H172 H 0.4286 0.7395 0.4907 0.0292 1.0000 Uiso R
H181 H 0.4466 0.9522 0.4158 0.0251 1.0000 Uiso R
H191 H 0.4325 0.9693 0.2767 0.0281 1.0000 Uiso R
H192 H 0.4481 0.8091 0.2762 0.0283 1.0000 Uiso R
H201 H 0.2620 0.5428 0.4741 0.0197 1.0000 Uiso R
H202 H 0.2092 0.6432 0.4771 0.0209 1.0000 Uiso R
H211 H 0.2142 0.4493 0.3461 0.0217 1.0000 Uiso R
H221 H 0.1937 0.3769 0.5146 0.0247 1.0000 Uiso R
H222 H 0.2129 0.2734 0.4409 0.0254 1.0000 Uiso R

loop_
_atom_site_aniso_label
_atom_site_aniso_U_11
_atom_site_aniso_U_22
_atom_site_aniso_U_33
_atom_site_aniso_U_23
_atom_site_aniso_U_13
_atom_site_aniso_U_12
O1 0.0168(6) 0.0169(6) 0.0446(9) 0.0024(6) 0.0029(6) -0.0019(5)
O2 0.0139(6) 0.0179(6) 0.0265(7) -0.0025(5) 0.0001(5) -0.0024(5)
O3 0.0177(6) 0.0226(7) 0.0242(7) 0.0008(5) 0.0054(5) -0.0033(5)
O4 0.0156(6) 0.0186(7) 0.0309(7) 0.0029(6) -0.0023(5) -0.0007(5)
O5 0.0180(7) 0.0220(7) 0.0422(9) 0.0075(6) 0.0016(6) -0.0047(6)
O6 0.0150(7) 0.0348(8) 0.0577(11) 0.0037(8) 0.0013(7) -0.0021(6)
N1 0.0117(7) 0.0161(7) 0.0440(10) 0.0027(7) -0.0022(7) -0.0011(6)
N2 0.0106(6) 0.0147(7) 0.0259(8) 0.0009(6) 0.0006(6) -0.0002(5)
C1 0.0139(8) 0.0179(8) 0.0284(10) 0.0017(7) -0.0002(7) -0.0011(6)
C2 0.0163(8) 0.0172(8) 0.0283(9) 0.0032(7) 0.0019(7) 0.0020(6)
C3 0.0150(8) 0.0189(9) 0.0321(11) 0.0045(8) 0.0019(7) 0.0014(7)
C4 0.0209(9) 0.0185(9) 0.0394(12) 0.0027(8) 0.0040(8) 0.0004(7)
C5 0.0229(9) 0.0214(10) 0.0473(13) 0.0011(9) 0.0011(9) 0.0074(8)
C6 0.0137(8) 0.0313(11) 0.0510(14) 0.0036(10) 0.0013(9) 0.0059(8)
C7 0.0136(8) 0.0260(10) 0.0528(14) 0.0046(10) -0.0002(9) -0.0012(7)
C8 0.0164(8) 0.0176(8) 0.0334(11) 0.0043(8) -0.0004(8) 0.0009(7)
C9 0.0151(8) 0.0167(8) 0.0218(9) 0.0004(7) -0.0003(7) -0.0024(6)
C10 0.0146(8) 0.0147(8) 0.0213(9) 0.0011(7) 0.0024(7) -0.0014(6)
C11 0.0155(8) 0.0180(9) 0.0194(8) -0.0017(7) -0.0001(6) 0.0004(6)
C12 0.0236(9) 0.0164(9) 0.0229(9) 0.0007(7) -0.0009(7) -0.0021(7)
C13 0.0277(10) 0.0172(9) 0.0290(10) 0.0003(8) -0.0026(8) 0.0059(8)
C14 0.0181(9) 0.0246(10) 0.0399(12) 0.0009(9) -0.0021(8) 0.0064(8)
C15 0.0160(8) 0.0196(9) 0.0387(11) -0.0007(8) -0.0008(8) 0.0006(7)
C16 0.0174(8) 0.0155(8) 0.0214(9) -0.0012(7) -0.0010(7) 0.0020(7)
C17 0.0151(8) 0.0215(9) 0.0380(12) 0.0019(8) -0.0042(8) -0.0020(7)
C18 0.0136(8) 0.0164(8) 0.0353(11) -0.0006(8) 0.0006(8) -0.0021(6)
C19 0.0177(9) 0.0207(9) 0.0343(11) -0.0011(8) 0.0063(8) -0.0048(7)
C20 0.0138(8) 0.0168(8) 0.0217(9) 0.0000(7) 0.0017(7) -0.0008(6)
C21 0.0128(7) 0.0179(8) 0.0221(9) -0.0012(7) 0.0016(6) -0.0005(6)
C22 0.0179(8) 0.0160(8) 0.0288(10) 0.0016(7) -0.0013(7) -0.0023(7)
C23 0.0183(9) 0.0240(10) 0.0306(11) -0.0010(8) 0.0020(8) -0.0016(7)

loop_
_atom_type_symbol
_atom_type_scat_dispersion_real
_atom_type_scat_dispersion_imag
_atom_type_scat_Cromer_Mann_a1
_atom_type_scat_Cromer_Mann_b1
_atom_type_scat_Cromer_Mann_a2
_atom_type_scat_Cromer_Mann_b2
_atom_type_scat_Cromer_Mann_a3
_atom_type_scat_Cromer_Mann_b3
_atom_type_scat_Cromer_Mann_a4
_atom_type_scat_Cromer_Mann_b4
_atom_type_scat_Cromer_Mann_c
_atom_type_scat_source
C 0.0033 0.0016 2.3100 20.8439 1.0200 10.2075 1.5886 0.5687 0.8650 51.6512 0.2156 'International Tables Vol C 4.2.6.8 and 6.1.1.4'
H 0.0000 0.0000 0.4930 10.5109 0.3229 26.1257 0.1402 3.1424 0.0408 57.7998 0.0030 'International Tables Vol C 4.2.6.8 and 6.1.1.4'
N 0.0061 0.0033 12.2126 0.0057 3.1322 9.8933 2.0125 28.9975 1.1663 0.5826 -11.5290 'International Tables Vol C 4.2.6.8 and 6.1.1.4'
O 0.0106 0.0060 3.0485 13.2771 2.2868 5.7011 1.5463 0.3239 0.8670 32.9089 0.2508 'International Tables Vol C 4.2.6.8 and 6.1.1.4'

loop_
_geom_angle_atom_site_label_1
_geom_angle_atom_site_label_2
_geom_angle_atom_site_label_3
_geom_angle
_geom_angle_publ_flag
C10 O2 C18 104.97(14) yes
C10 O3 C19 108.11(14) yes
C21 O4 C23 109.28(14) yes
C22 O5 C23 109.28(15) yes
C1 N1 C8 107.88(15) yes
C1 N1 C17 121.88(17) yes
C8 N1 C17 121.27(16) yes
C9 N2 C16 109.78(14) yes
C9 N2 C20 123.77(15) yes
C16 N2 C20 121.07(14) yes
N1 C1 C2 108.45(15) yes
N1 C1 C9 120.55(16) yes
C2 C1 C9 129.02(17) yes
C1 C2 O1 128.02(17) yes
C1 C2 C3 104.00(15) yes
O1 C2 C3 127.82(17) yes
C2 C3 C4 129.71(17) yes
C2 C3 C8 108.49(16) yes
C4 C3 C8 121.80(17) yes
C3 C4 C5 118.21(19) yes
C3 C4 H41 121.6 no
C5 C4 H41 120.2 no
C4 C5 C6 119.99(19) yes
C4 C5 H51 121.8 no
C6 C5 H51 118.2 no
C5 C6 C7 122.48(18) yes
C5 C6 H61 118.6 no
C7 C6 H61 118.9 no
C6 C7 C8 116.99(19) yes
C6 C7 H71 120.2 no
C8 C7 H71 122.8 no
C7 C8 C3 120.50(19) yes
C7 C8 N1 128.30(18) yes
C3 C8 N1 111.13(15) yes
N2 C9 C1 128.19(16) yes
N2 C9 C10 108.66(14) yes
C1 C9 C10 123.06(15) yes
C9 C10 O2 112.73(15) yes
C9 C10 O3 111.40(14) yes
O2 C10 O3 106.39(13) yes
C9 C10 C11 101.81(14) yes
O2 C10 C11 111.41(14) yes
O3 C10 C11 113.25(15) yes
C10 C11 C12 129.56(17) yes
C10 C11 C16 109.23(16) yes
C12 C11 C16 121.06(17) yes
C11 C12 C13 118.21(18) yes
C11 C12 H121 121.1 no
C13 C12 H121 120.7 no
C12 C13 C14 120.31(19) yes
C12 C13 H131 120.0 no
C14 C13 H131 119.7 no
C13 C14 C15 121.93(18) yes
C13 C14 H141 117.7 no
C15 C14 H141 120.3 no
C14 C15 C16 117.19(18) yes
C14 C15 H151 121.1 no
C16 C15 H151 121.7 no
N2 C16 C11 110.47(15) yes
N2 C16 C15 128.23(17) yes
C11 C16 C15 121.27(17) yes
N1 C17 C18 112.83(17) yes
N1 C17 H171 107.6 no
C18 C17 H171 106.4 no
N1 C17 H172 110.2 no
C18 C17 H172 109.2 no
H171 C17 H172 110.5 no
C17 C18 O2 111.23(16) yes
C17 C18 C19 113.25(17) yes
O2 C18 C19 101.63(15) yes
C17 C18 H181 110.6 no
O2 C18 H181 106.7 no
C19 C18 H181 112.9 no
C18 C19 O3 104.28(15) yes
C18 C19 H191 110.6 no
O3 C19 H191 109.4 no
C18 C19 H192 112.5 no
O3 C19 H192 108.0 no
H191 C19 H192 111.7 no
N2 C20 C21 116.28(15) yes
N2 C20 H201 107.2 no
C21 C20 H201 108.0 no
N2 C20 H202 107.9 no
C21 C20 H202 108.4 no
H201 C20 H202 108.9 no
C20 C21 O4 110.58(14) yes
C20 C21 C22 112.07(15) yes
O4 C21 C22 101.84(13) yes
C20 C21 H211 110.7 no
O4 C21 H211 108.9 no
C22 C21 H211 112.4 no
C21 C22 O5 103.39(14) yes
C21 C22 H221 111.3 no
O5 C22 H221 108.2 no
C21 C22 H222 111.6 no
O5 C22 H222 109.9 no
H221 C22 H222 112.0 no
O5 C23 O4 111.77(16) yes
O5 C23 O6 124.15(19) yes
O4 C23 O6 124.08(19) yes

loop_
_geom_bond_atom_site_label_1
_geom_bond_atom_site_label_2
_geom_bond_distance
_geom_bond_publ_flag
O1 C2 1.224(2) yes
O2 C10 1.417(2) yes
O2 C18 1.447(2) yes
O3 C10 1.417(2) yes
O3 C19 1.445(2) yes
O4 C21 1.468(2) yes
O4 C23 1.342(2) yes
O5 C22 1.443(2) yes
O5 C23 1.342(3) yes
O6 C23 1.195(2) yes
N1 C1 1.422(2) yes
N1 C8 1.394(2) yes
N1 C17 1.463(3) yes
N2 C9 1.380(2) yes
N2 C16 1.413(2) yes
N2 C20 1.459(2) yes
C1 C2 1.493(3) yes
C1 C9 1.358(2) yes
C2 C3 1.469(2) yes
C3 C4 1.387(3) yes
C3 C8 1.394(3) yes
C4 C5 1.381(3) yes
C4 H41 0.951 no
C5 C6 1.397(3) yes
C5 H51 0.950 no
C6 C7 1.390(3) yes
C6 H61 0.950 no
C7 C8 1.396(2) yes
C7 H71 0.941 no
C9 C10 1.551(2) yes
C10 C11 1.499(2) yes
C11 C12 1.388(3) yes
C11 C16 1.393(3) yes
C12 C13 1.387(3) yes
C12 H121 0.931 no
C13 C14 1.388(3) yes
C13 H131 0.953 no
C14 C15 1.397(3) yes
C14 H141 0.936 no
C15 C16 1.382(3) yes
C15 H151 0.931 no
C17 C18 1.522(3) yes
C17 H171 0.982 no
C17 H172 0.987 no
C18 C19 1.516(3) yes
C18 H181 0.949 no
C19 H191 0.968 no
C19 H192 0.952 no
C20 C21 1.525(2) yes
C20 H201 0.971 no
C20 H202 0.989 no
C21 C22 1.529(3) yes
C21 H211 0.957 no
C22 H221 0.973 no
C22 H222 0.973 no

loop_
_geom_contact_atom_site_label_1
_geom_contact_atom_site_label_2
_geom_contact_distance
_geom_contact_site_symmetry_2
_geom_contact_publ_flag
O1 N2 3.193(2) . no
O1 C20 2.889(2) . no
O1 C21 2.814(2) . no
O1 C22 3.087(2) . no
O1 C22 3.369(3) 4_556 no
O2 C23 3.361(2) 4_566 no
O2 C22 3.377(2) 4_566 no
O2 N1 3.079(2) . no
O2 C20 3.387(2) 4_566 no
O3 C23 3.119(3) 7_555 no
O3 O4 3.138(2) 7_555 no
O3 N1 2.986(2) . no
O4 O5 2.222(2) . no
O4 C15 3.266(2) . no
O6 C19 3.189(3) 7_545 no
O6 C17 3.368(2) 3_445 no
O6 C18 3.191(2) 3_445 no
N2 C13 3.434(3) 7_545 no
C1 C19 3.501(3) . no
C2 C14 3.578(3) 7_545 no
C2 C20 3.290(3) . no
C5 C5 3.492(4) 5_655 no
C6 C17 3.565(3) 2_666 no
C9 C13 3.371(3) 7_545 no
C11 C20 3.542(3) 4_566 no
C13 C22 3.503(3) 1_565 no
C16 C20 3.408(3) 4_566 no
C19 C23 3.390(3) 7_555 no

loop_
_geom_hbond_atom_site_label_D
_geom_hbond_atom_site_label_H
_geom_hbond_atom_site_label_A
_geom_hbond_distance_DH
_geom_hbond_distance_HA
_geom_hbond_distance_DA
_geom_hbond_angle_DHA
_geom_hbond_publ_flag
C20 H201 O1 0.97 2.46 2.889(2) 106. yes
C21 H211 O1 0.96 2.43 2.814(2) 104. yes

loop_
_geom_torsion_atom_site_label_1
_geom_torsion_atom_site_label_2
_geom_torsion_atom_site_label_3
_geom_torsion_atom_site_label_4
_geom_torsion
_geom_torsion_publ_flag
C18 O2 C10 O3 -34.48(18) no
C18 O2 C10 C9 87.90(17) no
C18 O2 C10 C11 -158.35(15) no
C10 O2 C18 C17 -82.70(19) no
C10 O2 C18 C19 38.18(17) no
C19 O3 C10 O2 15.74(18) no
C19 O3 C10 C9 -107.48(16) no
C19 O3 C10 C11 138.47(15) no
C10 O3 C19 C18 8.12(18) no
C23 O4 C21 C20 -136.01(16) no
C23 O4 C21 C22 -16.75(19) no
C21 O4 C23 O5 6.2(2) no
C21 O4 C23 O6 -173.2(2) no
C23 O5 C22 C21 -18.2(2) no
C22 O5 C23 O4 8.2(2) no
C22 O5 C23 O6 -172.3(2) no
C8 N1 C1 C2 0.2(2) no
C8 N1 C1 C9 -165.23(19) no
C17 N1 C1 C2 -147.30(18) no
C17 N1 C1 C9 47.3(3) no
C1 N1 C8 C3 1.3(3) no
C1 N1 C8 C7 178.3(2) no
C17 N1 C8 C3 148.95(19) no
C17 N1 C8 C7 -34.0(3) no
C1 N1 C17 C18 -71.4(2) no
C8 N1 C17 C18 145.37(19) no
C16 N2 C9 C1 -174.7(2) no
C16 N2 C9 C10 1.9(2) no
C20 N2 C9 C1 31.1(3) no
C20 N2 C9 C10 -152.34(16) no
C9 N2 C16 C11 -0.7(2) no
C9 N2 C16 C15 -178.7(2) no
C20 N2 C16 C11 154.32(17) no
C20 N2 C16 C15 -23.7(3) no
C9 N2 C20 C21 -115.72(19) no
C16 N2 C20 C21 92.9(2) no
N1 C1 C2 O1 -177.0(2) no
N1 C1 C2 C3 -1.4(2) no
C9 C1 C2 O1 -13.3(4) no
C9 C1 C2 C3 162.4(2) no
N1 C1 C9 N2 -176.09(19) no
N1 C1 C9 C10 7.8(3) no
C2 C1 C9 N2 21.9(4) no
C2 C1 C9 C10 -154.2(2) no
O1 C2 C3 C4 -1.6(4) no
O1 C2 C3 C8 177.8(2) no
C1 C2 C3 C4 -177.2(2) no
C1 C2 C3 C8 2.1(2) no
C2 C3 C4 C5 178.5(2) no
C8 C3 C4 C5 -0.8(3) no
C2 C3 C8 N1 -2.2(3) no
C2 C3 C8 C7 -179.5(2) no
C4 C3 C8 N1 177.2(2) no
C4 C3 C8 C7 -0.1(4) no
C3 C4 C5 C6 0.3(4) no
C4 C5 C6 C7 1.0(4) no
C5 C6 C7 C8 -1.8(4) no
C6 C7 C8 N1 -175.5(2) no
C6 C7 C8 C3 1.3(3) no
N2 C9 C10 O2 117.26(16) no
N2 C9 C10 O3 -123.21(16) no
N2 C9 C10 C11 -2.2(2) no
C1 C9 C10 O2 -66.0(2) no
C1 C9 C10 O3 53.6(2) no
C1 C9 C10 C11 174.54(19) no
O2 C10 C11 C12 57.0(3) no
O2 C10 C11 C16 -118.60(17) no
O3 C10 C11 C12 -62.9(3) no
O3 C10 C11 C16 121.51(17) no
C9 C10 C11 C12 177.4(2) no
C9 C10 C11 C16 1.8(2) no
C10 C11 C12 C13 -176.41(19) no
C16 C11 C12 C13 -1.3(3) no
C10 C11 C16 N2 -0.8(2) no
C10 C11 C16 C15 177.36(18) no
C12 C11 C16 N2 -176.88(17) no
C12 C11 C16 C15 1.3(3) no
C11 C12 C13 C14 0.6(3) no
C12 C13 C14 C15 0.1(3) no
C13 C14 C15 C16 -0.1(3) no
C14 C15 C16 N2 177.22(19) no
C14 C15 C16 C11 -0.6(3) no
N1 C17 C18 O2 74.3(2) no
N1 C17 C18 C19 -39.5(2) no
O2 C18 C19 O3 -28.05(17) no
C17 C18 C19 O3 91.39(18) no
N2 C20 C21 O4 -89.47(18) no
N2 C20 C21 C22 157.65(15) no
O4 C21 C22 O5 20.38(18) no
C20 C21 C22 O5 138.58(15) no

loop_
_oxford_twin_element_scale_factors
0.5851(12)
0.4149(12)
